data_9016032
loop_
_publ_author_name
'Laguna, M.'
'Sanjuan, M.'
'Orera, V.'
'Rubin, J.'
'Palacios, E.'
'Pique, M.'
'Bartolome, J.'
'Berar, J.'

_publ_section_title
;
 X-ray and raman study of the low temperature NH4MnF3
 structure;evidence of librational motion of the NH4^+^ ion
 _cod_database_code 1008535
;
_journal_name_full 'Journal of Physics: Condensed Matter'
_journal_page_first 283
_journal_page_last 300
_journal_paper_doi 10.1088/0953-8984/5/3/005
_journal_volume 5
_journal_year 1993
_chemical_formula_sum 'F3 Mn N'
_space_group_IT_number 62
_symmetry_space_group_name_Hall '-P 2ac 2n'
_symmetry_space_group_name_H-M 'P n m a'
_cell_angle_alpha 90
_cell_angle_beta 90
_cell_angle_gamma 90
_cell_length_a 5.952
_cell_length_b 8.543
_cell_length_c 5.949
_cell_formula_units_Z 4
_cell_volume 302.494
_database_code_amcsd 0016428
_exptl_crystal_density_diffrn 2.765
_cod_duplicate_entry 1008535
_cod_original_formula_sum 'N Mn F3'
_cod_database_code 9016032
_amcsd_formula_title 'F3 H4 Mn N'

loop_
_space_group_symop_operation_xyz
x,y,z
x,1/2-y,z
-x,1/2+y,-z
1/2-x,1/2+y,1/2+z
1/2+x,1/2-y,1/2-z
1/2+x,y,1/2-z
1/2-x,-y,1/2+z
-x,-y,-z

loop_
_atom_site_label
_atom_site_fract_x
_atom_site_fract_y
_atom_site_fract_z
N1 0.50000 0.25000 0.00000
Mn1 0.00000 0.00000 0.00000
F1 0.27800 0.01400 0.76100
F2 0.00000 0.25000 0.01900

loop_
_cod_related_entry_id
_cod_related_entry_database
_cod_related_entry_code
1 AMCSD 0016428
